data_7244603
loop_
_publ_author_name
'Yakubenko, Artyom A.'
'Puzyk, Aleksandra M.'
'Korostelev, Vladislav O.'
'Mulloyarova, Valeriia V.'
'Tupikina, Elena Yu.'
'Tolstoy, Peter'
'Antonov, Alexander S.'

_publ_section_title
;
 Self-association of diphenylpnictoginic acids in solution and solid
 state: covalent vs hydrogen bonding
;
_journal_name_full 'Physical Chemistry Chemical Physics'
_journal_paper_doi 10.1039/D2CP00286H
_journal_year 2022
_chemical_formula_moiety '2(C18 H15 As1 O1), 3(C7 H9 N O2 S)'
_chemical_formula_sum 'C57 H57 As2 N3 O8 S3'
_chemical_formula_weight 1158.07
_space_group_crystal_system trigonal
_space_group_IT_number 148
_space_group_name_Hall '-R 3'
_space_group_name_H-M_alt 'R -3 :H'
_atom_sites_solution_hydrogens mixed
_atom_sites_solution_primary dual
_audit_creation_date 2021-08-02
_audit_creation_method
;
Olex2 1.3
(compiled 2020.11.12 svn.r5f609507 for OlexSys, GUI svn.r6272)
;
_audit_update_record
;
2021-10-08 deposited with the CCDC.	2022-03-09 downloaded from the CCDC.
;
_cell_angle_alpha 90
_cell_angle_beta 90
_cell_angle_gamma 120
_cell_formula_units_Z 6
_cell_length_a 18.7709(2)
_cell_length_b 18.7709(2)
_cell_length_c 26.6661(3)
_cell_measurement_reflns_used 4358
_cell_measurement_temperature 100.1(3)
_cell_measurement_theta_max 73.3060
_cell_measurement_theta_min 3.1630
_cell_volume 8136.93(15)
_computing_cell_refinement 'CrysAlisPro 1.171.41.104a (Rigaku OD, 2021)'
_computing_data_collection 'CrysAlisPro 1.171.41.104a (Rigaku OD, 2021)'
_computing_data_reduction 'CrysAlisPro 1.171.41.104a (Rigaku OD, 2021)'
_computing_molecular_graphics 'Olex2 1.3 (Dolomanov et al., 2009)'
_computing_publication_material 'Olex2 1.3 (Dolomanov et al., 2009)'
_computing_structure_refinement 'SHELXL 2014/7 (Sheldrick, 2015)'
_computing_structure_solution 'SHELXT 2014/5 (Sheldrick, 2014)'
_diffrn_ambient_environment N~2~
_diffrn_ambient_temperature 100.1(3)
_diffrn_detector 'CCD plate'
_diffrn_detector_area_resol_mean 10.3829
_diffrn_detector_type Atlas
_diffrn_measured_fraction_theta_full 0.976
_diffrn_measured_fraction_theta_max 0.976
_diffrn_measurement_details
;
List of Runs (angles in degrees, time in seconds):

  # Type    Start    End  Width  t~exp~   \w     \q     \k     \f   Frames
#--------------------------------------------------------------------------
  1  \w   -118.00  -8.00   1.00    7.00    --  -41.31 -19.00  30.00  110
  2  \w    115.00 171.00   1.00   27.50    --  106.63  77.00-150.00   56
  3  \w    103.00 175.00   1.00   27.50    --  106.63  77.00  90.00   72
  4  \w     62.00 126.00   1.00   27.50    --  106.63 -45.00  90.00   64
  5  \w     26.00  76.00   1.00   27.50    --  106.63 -95.00 150.00   50
;
_diffrn_measurement_device 'four-circle diffractometer'
_diffrn_measurement_device_type 'SuperNova, Dual, Cu at home/near, Atlas'
_diffrn_measurement_method '\w scans'
_diffrn_orient_matrix_type 'CrysAlisPro convention (1999,Acta A55,543-557)'
_diffrn_orient_matrix_UB_11 -0.0003238000
_diffrn_orient_matrix_UB_12 0.0529293000
_diffrn_orient_matrix_UB_13 -0.0439164000
_diffrn_orient_matrix_UB_21 -0.0603006000
_diffrn_orient_matrix_UB_22 -0.0785876000
_diffrn_orient_matrix_UB_23 -0.0289228000
_diffrn_orient_matrix_UB_31 -0.0731066000
_diffrn_orient_matrix_UB_32 0.0029933000
_diffrn_orient_matrix_UB_33 0.0240061000
_diffrn_radiation_monochromator mirror
_diffrn_radiation_probe x-ray
_diffrn_radiation_type 'Cu K\a'
_diffrn_radiation_wavelength 1.54184
_diffrn_reflns_av_R_equivalents 0.0688
_diffrn_reflns_av_unetI/netI 0.0555
_diffrn_reflns_Laue_measured_fraction_full 0.976
_diffrn_reflns_Laue_measured_fraction_max 0.976
_diffrn_reflns_limit_h_max 13
_diffrn_reflns_limit_h_min -19
_diffrn_reflns_limit_k_max 22
_diffrn_reflns_limit_k_min -18
_diffrn_reflns_limit_l_max 31
_diffrn_reflns_limit_l_min -30
_diffrn_reflns_number 5621
_diffrn_reflns_point_group_measured_fraction_full 0.976
_diffrn_reflns_point_group_measured_fraction_max 0.976
_diffrn_reflns_theta_full 67.472
_diffrn_reflns_theta_max 67.472
_diffrn_reflns_theta_min 3.184
_diffrn_source 'micro-focus sealed X-ray tube'
_diffrn_source_type 'SuperNova (Cu) X-ray Source'
_exptl_absorpt_coefficient_mu 3.068
_exptl_absorpt_correction_type none
_exptl_crystal_colour 'clear light colourless'
_exptl_crystal_colour_lustre clear
_exptl_crystal_colour_modifier light
_exptl_crystal_colour_primary colourless
_exptl_crystal_density_diffrn 1.418
_exptl_crystal_description prism
_exptl_crystal_F_000 3588
_exptl_crystal_recrystallization_method 'Solvent evaporation'
_exptl_crystal_size_max 0.16
_exptl_crystal_size_mid 0.12
_exptl_crystal_size_min 0.1
_refine_diff_density_max 1.278
_refine_diff_density_min -0.897
_refine_diff_density_rms 0.116
_refine_ls_extinction_method none
_refine_ls_goodness_of_fit_ref 1.083
_refine_ls_hydrogen_treatment mixed
_refine_ls_matrix_type full
_refine_ls_number_parameters 227
_refine_ls_number_reflns 3183
_refine_ls_number_restraints 0
_refine_ls_restrained_S_all 1.083
_refine_ls_R_factor_all 0.0593
_refine_ls_R_factor_gt 0.0575
_refine_ls_shift/su_max 0.001
_refine_ls_shift/su_mean 0.000
_refine_ls_structure_factor_coef Fsqd
_refine_ls_weighting_details 'w=1/[\s^2^(Fo^2^)+(0.1124P)^2^+4.0612P] where P=(Fo^2^+2Fc^2^)/3'
_refine_ls_weighting_scheme calc
_refine_ls_wR_factor_gt 0.1591
_refine_ls_wR_factor_ref 0.1629
_reflns_Friedel_coverage 0.000
_reflns_number_gt 2962
_reflns_number_total 3183
_reflns_threshold_expression 'I > 2\s(I)'
_cod_data_source_file d2cp00286h3.cif
_cod_data_source_block 0ver0-18749_art-031
_cod_original_cell_volume 8136.9(2)
_cod_original_sg_symbol_H-M 'R -3'
_cod_database_code 7244603
_shelx_shelxl_version_number 2014/7
_chemical_oxdiff_formula 'C18 H15 As1 O2'
_shelx_space_group_comment
;
The symmetry employed for this shelxl refinement is uniquely defined
by the following loop, which should always be used as a source of
symmetry information in preference to the above space-group names.
They are only intended as comments.
;
_shelx_estimated_absorpt_t_max 0.749
_shelx_estimated_absorpt_t_min 0.640
_reflns_odcompleteness_completeness 97.90
_reflns_odcompleteness_iscentric 1
_reflns_odcompleteness_theta 66.97
_olex2_refinement_description
;
1. Fixed Uiso
 At 1.2 times of:
  All C(H) groups, All N(H,H) groups
 At 1.5 times of:
  All C(H,H,H) groups
2.a Aromatic/amide H refined with riding coordinates:
 C6(H6), C2(H2), C4(H4), C12(H12), C6S(H6S), C3(H3), C5(H5), C11(H11),
 C2S(H2S), C8(H8), C3S(H3S), C10(H10), C5S(H5S), C9(H9)
2.b Idealised Me refined as rotating group:
 C7S(H7SA,H7SB,H7SC)
;
_olex2_submission_special_instructions 'No special instructions were received'
_oxdiff_exptl_absorpt_empirical_details
;
Empirical correction (ABSPACK) includes:
;
_oxdiff_exptl_absorpt_empirical_full_max 1.570
_oxdiff_exptl_absorpt_empirical_full_min 0.679

loop_
_space_group_symop_operation_xyz
'x, y, z'
'-y, x-y, z'
'-x+y, -x, z'
'x+2/3, y+1/3, z+1/3'
'-y+2/3, x-y+1/3, z+1/3'
'-x+y+2/3, -x+1/3, z+1/3'
'x+1/3, y+2/3, z+2/3'
'-y+1/3, x-y+2/3, z+2/3'
'-x+y+1/3, -x+2/3, z+2/3'
'-x, -y, -z'
'y, -x+y, -z'
'x-y, x, -z'
'-x+2/3, -y+1/3, -z+1/3'
'y+2/3, -x+y+1/3, -z+1/3'
'x-y+2/3, x+1/3, -z+1/3'
'-x+1/3, -y+2/3, -z+2/3'
'y+1/3, -x+y+2/3, -z+2/3'
'x-y+1/3, x+2/3, -z+2/3'

loop_
_atom_site_label
_atom_site_type_symbol
_atom_site_fract_x
_atom_site_fract_y
_atom_site_fract_z
_atom_site_U_iso_or_equiv
_atom_site_adp_type
_atom_site_occupancy
_atom_site_site_symmetry_order
_atom_site_calc_flag
_atom_site_refinement_flags_posn
_atom_site_refinement_flags_adp
_atom_site_refinement_flags_occupancy
_atom_site_disorder_assembly
_atom_site_disorder_group
As1 As 0.3333 0.6667 0.28162(2) 0.0166(2) Uani 1 3 d S T P . .
As2 As 0.3333 0.6667 0.55731(2) 0.0181(2) Uani 1 3 d S T P . .
S1S S 0.33091(4) 0.48743(4) 0.42114(2) 0.0225(2) Uani 1 1 d . . . . .
O3 O 0.3333 0.6667 0.34438(12) 0.0199(7) Uani 1 3 d S T P . .
O1S O 0.31245(12) 0.44618(12) 0.46894(8) 0.0281(5) Uani 1 1 d . . . . .
O2S O 0.30566(13) 0.43873(12) 0.37605(8) 0.0291(5) Uani 1 1 d . . . . .
O4 O 0.3333 0.6667 0.49432(12) 0.0215(7) Uani 1 3 d S T P . .
N1S N 0.28890(15) 0.54369(14) 0.42047(9) 0.0254(5) Uani 1 1 d . . . . .
H1SA H 0.305(2) 0.578(2) 0.3900(14) 0.030 Uiso 1 1 d . U . . .
H1SB H 0.300(2) 0.572(2) 0.4480(14) 0.030 Uiso 1 1 d . U . . .
C6 C 0.43196(16) 0.62225(16) 0.22049(10) 0.0221(5) Uani 1 1 d . . . . .
H6 H 0.3810 0.5784 0.2089 0.026 Uiso 1 1 calc R U . . .
C1 C 0.43354(16) 0.67723(16) 0.25624(9) 0.0198(5) Uani 1 1 d . . . . .
C7 C 0.42552(16) 0.65895(16) 0.58114(9) 0.0209(5) Uani 1 1 d . . . . .
C2 C 0.50802(17) 0.74133(16) 0.27383(10) 0.0239(6) Uani 1 1 d . . . . .
H2 H 0.5086 0.7782 0.2985 0.029 Uiso 1 1 calc R U . . .
C4 C 0.58036(16) 0.69715(17) 0.21892(10) 0.0251(6) Uani 1 1 d . . . . .
H4 H 0.6307 0.7046 0.2057 0.030 Uiso 1 1 calc R U . . .
C1S C 0.43972(17) 0.55095(16) 0.41761(10) 0.0235(6) Uani 1 1 d . . . . .
C12 C 0.41467(18) 0.59518(17) 0.61282(11) 0.0257(6) Uani 1 1 d . . . . .
H12 H 0.3614 0.5566 0.6249 0.031 Uiso 1 1 calc R U . . .
C6S C 0.48655(19) 0.56720(18) 0.46064(11) 0.0296(6) Uani 1 1 d . . . . .
H6S H 0.4609 0.5476 0.4923 0.036 Uiso 1 1 calc R U . . .
C3 C 0.58119(16) 0.75105(17) 0.25517(11) 0.0261(6) Uani 1 1 d . . . . .
H3 H 0.6321 0.7946 0.2671 0.031 Uiso 1 1 calc R U . . .
C5 C 0.50569(17) 0.63221(18) 0.20197(10) 0.0247(6) Uani 1 1 d . . . . .
H5 H 0.5052 0.5948 0.1778 0.030 Uiso 1 1 calc R U . . .
C11 C 0.4827(2) 0.58867(19) 0.62661(12) 0.0320(7) Uani 1 1 d . . . . .
H11 H 0.4760 0.5450 0.6478 0.038 Uiso 1 1 calc R U . . .
C2S C 0.47654(19) 0.58188(18) 0.37152(11) 0.0279(6) Uani 1 1 d . . . . .
H2S H 0.4439 0.5709 0.3422 0.033 Uiso 1 1 calc R U . . .
C8 C 0.50302(17) 0.71640(18) 0.56395(11) 0.0289(6) Uani 1 1 d . . . . .
H8 H 0.5099 0.7596 0.5423 0.035 Uiso 1 1 calc R U . . .
C3S C 0.5612(2) 0.62874(19) 0.36870(11) 0.0308(6) Uani 1 1 d . . . . .
H3S H 0.5865 0.6515 0.3374 0.037 Uiso 1 1 calc R U . . .
C10 C 0.55984(19) 0.6456(2) 0.60949(12) 0.0326(7) Uani 1 1 d . . . . .
H10 H 0.6061 0.6408 0.6188 0.039 Uiso 1 1 calc R U . . .
C4S C 0.61051(18) 0.64330(17) 0.41121(12) 0.0289(6) Uani 1 1 d . . . . .
C5S C 0.57148(19) 0.61251(19) 0.45679(12) 0.0326(7) Uani 1 1 d . . . . .
H5S H 0.6039 0.6228 0.4862 0.039 Uiso 1 1 calc R U . . .
C9 C 0.57049(18) 0.7098(2) 0.57885(12) 0.0337(7) Uani 1 1 d . . . . .
H9 H 0.6241 0.7496 0.5680 0.040 Uiso 1 1 calc R U . . .
C7S C 0.7028(2) 0.6892(2) 0.40746(13) 0.0382(7) Uani 1 1 d . . . . .
H7SA H 0.7233 0.6508 0.4120 0.057 Uiso 1 1 calc R U . . .
H7SB H 0.7259 0.7316 0.4336 0.057 Uiso 1 1 calc R U . . .
H7SC H 0.7194 0.7153 0.3744 0.057 Uiso 1 1 calc R U . . .

loop_
_atom_site_aniso_label
_atom_site_aniso_U_11
_atom_site_aniso_U_22
_atom_site_aniso_U_33
_atom_site_aniso_U_23
_atom_site_aniso_U_13
_atom_site_aniso_U_12
As1 0.0164(2) 0.0164(2) 0.0170(3) 0.000 0.000 0.00822(12)
As2 0.0179(3) 0.0179(3) 0.0183(3) 0.000 0.000 0.00897(13)
S1S 0.0269(4) 0.0184(3) 0.0237(4) -0.0005(2) -0.0030(2) 0.0125(3)
O3 0.0225(10) 0.0225(10) 0.0147(14) 0.000 0.000 0.0113(5)
O1S 0.0307(10) 0.0238(10) 0.0296(10) 0.0053(8) -0.0010(8) 0.0135(8)
O2S 0.0335(11) 0.0236(9) 0.0303(11) -0.0061(8) -0.0077(8) 0.0143(8)
O4 0.0233(10) 0.0233(10) 0.0181(16) 0.000 0.000 0.0116(5)
N1S 0.0309(12) 0.0237(11) 0.0237(12) -0.0019(10) -0.0042(10) 0.0152(10)
C6 0.0209(12) 0.0236(13) 0.0229(12) -0.0017(11) -0.0041(11) 0.0120(10)
C1 0.0196(12) 0.0201(12) 0.0221(12) 0.0018(10) -0.0010(10) 0.0117(10)
C7 0.0222(12) 0.0241(13) 0.0198(12) -0.0014(10) -0.0048(10) 0.0141(10)
C2 0.0231(13) 0.0216(13) 0.0267(13) -0.0012(11) 0.0001(11) 0.0110(11)
C4 0.0217(13) 0.0323(14) 0.0251(13) 0.0057(11) 0.0058(11) 0.0164(12)
C1S 0.0262(13) 0.0202(12) 0.0266(14) -0.0010(10) -0.0021(11) 0.0134(11)
C12 0.0283(14) 0.0243(13) 0.0250(13) 0.0012(11) -0.0008(11) 0.0136(11)
C6S 0.0334(15) 0.0299(14) 0.0227(14) 0.0024(12) 0.0008(12) 0.0138(12)
C3 0.0189(12) 0.0269(13) 0.0297(13) 0.0008(11) -0.0024(11) 0.0093(11)
C5 0.0269(13) 0.0298(14) 0.0227(13) -0.0028(11) 0.0008(11) 0.0182(12)
C11 0.0397(16) 0.0304(15) 0.0330(15) -0.0025(12) -0.0067(13) 0.0227(13)
C2S 0.0332(15) 0.0326(14) 0.0239(13) -0.0001(12) -0.0009(12) 0.0211(13)
C8 0.0246(14) 0.0305(14) 0.0313(15) 0.0003(12) 0.0002(12) 0.0136(12)
C3S 0.0382(16) 0.0312(14) 0.0275(15) 0.0032(12) 0.0040(12) 0.0207(13)
C10 0.0322(15) 0.0390(16) 0.0372(16) -0.0101(14) -0.0101(13) 0.0257(14)
C4S 0.0320(15) 0.0237(13) 0.0318(15) 0.0008(12) 0.0028(12) 0.0144(12)
C5S 0.0325(15) 0.0329(15) 0.0260(15) -0.0021(12) -0.0057(12) 0.0115(12)
C9 0.0244(14) 0.0393(16) 0.0380(16) -0.0003(14) 0.0028(12) 0.0164(13)
C7S 0.0347(16) 0.0343(16) 0.0407(17) 0.0004(14) 0.0012(14) 0.0135(14)

loop_
_atom_type_symbol
_atom_type_description
_atom_type_scat_dispersion_real
_atom_type_scat_dispersion_imag
_atom_type_scat_source
C C 0.0181 0.0091 'International Tables Vol C Tables 4.2.6.8 and 6.1.1.4'
H H 0.0000 0.0000 'International Tables Vol C Tables 4.2.6.8 and 6.1.1.4'
As As -0.9300 1.0051 'International Tables Vol C Tables 4.2.6.8 and 6.1.1.4'
N N 0.0311 0.0180 'International Tables Vol C Tables 4.2.6.8 and 6.1.1.4'
O O 0.0492 0.0322 'International Tables Vol C Tables 4.2.6.8 and 6.1.1.4'
S S 0.3331 0.5567 'International Tables Vol C Tables 4.2.6.8 and 6.1.1.4'

loop_
_geom_angle_atom_site_label_1
_geom_angle_atom_site_label_2
_geom_angle_atom_site_label_3
_geom_angle
_geom_angle_site_symmetry_1
_geom_angle_site_symmetry_3
_geom_angle_publ_flag
O3 As1 C1 110.71(8) . 2_665 ?
O3 As1 C1 110.71(8) . 3_565 ?
O3 As1 C1 110.71(8) . . ?
C1 As1 C1 108.21(8) 2_665 . ?
C1 As1 C1 108.21(8) 2_665 3_565 ?
C1 As1 C1 108.20(8) 3_565 . ?
O4 As2 C7 109.37(8) . 2_665 ?
O4 As2 C7 109.37(8) . 3_565 ?
O4 As2 C7 109.38(8) . . ?
C7 As2 C7 109.57(8) 2_665 3_565 ?
C7 As2 C7 109.57(8) 3_565 . ?
C7 As2 C7 109.57(8) 2_665 . ?
O1S S1S N1S 107.37(13) . . ?
O1S S1S C1S 107.09(13) . . ?
O2S S1S O1S 118.90(13) . . ?
O2S S1S N1S 107.14(13) . . ?
O2S S1S C1S 106.53(13) . . ?
N1S S1S C1S 109.62(12) . . ?
S1S N1S H1SA 110(2) . . ?
S1S N1S H1SB 110(2) . . ?
H1SA N1S H1SB 114(3) . . ?
C1 C6 H6 120.3 . . ?
C5 C6 H6 120.3 . . ?
C5 C6 C1 119.4(2) . . ?
C6 C1 As1 120.60(19) . . ?
C2 C1 As1 118.70(19) . . ?
C2 C1 C6 120.7(2) . . ?
C12 C7 As2 121.1(2) . . ?
C8 C7 As2 117.9(2) . . ?
C8 C7 C12 121.0(2) . . ?
C1 C2 H2 120.2 . . ?
C3 C2 C1 119.6(2) . . ?
C3 C2 H2 120.2 . . ?
C3 C4 H4 120.0 . . ?
C3 C4 C5 120.0(2) . . ?
C5 C4 H4 120.0 . . ?
C6S C1S S1S 119.6(2) . . ?
C6S C1S C2S 120.9(3) . . ?
C2S C1S S1S 119.5(2) . . ?
C7 C12 H12 120.4 . . ?
C11 C12 C7 119.3(3) . . ?
C11 C12 H12 120.4 . . ?
C1S C6S H6S 120.6 . . ?
C1S C6S C5S 118.9(3) . . ?
C5S C6S H6S 120.6 . . ?
C2 C3 C4 120.2(3) . . ?
C2 C3 H3 119.9 . . ?
C4 C3 H3 119.9 . . ?
C6 C5 C4 120.0(2) . . ?
C6 C5 H5 120.0 . . ?
C4 C5 H5 120.0 . . ?
C12 C11 H11 120.1 . . ?
C10 C11 C12 119.9(3) . . ?
C10 C11 H11 120.1 . . ?
C1S C2S H2S 120.4 . . ?
C3S C2S C1S 119.3(3) . . ?
C3S C2S H2S 120.4 . . ?
C7 C8 H8 120.5 . . ?
C7 C8 C9 119.0(3) . . ?
C9 C8 H8 120.5 . . ?
C2S C3S H3S 119.4 . . ?
C2S C3S C4S 121.2(3) . . ?
C4S C3S H3S 119.4 . . ?
C11 C10 H10 119.7 . . ?
C11 C10 C9 120.6(3) . . ?
C9 C10 H10 119.7 . . ?
C3S C4S C7S 121.1(3) . . ?
C5S C4S C3S 117.9(3) . . ?
C5S C4S C7S 120.9(3) . . ?
C6S C5S C4S 121.8(3) . . ?
C6S C5S H5S 119.1 . . ?
C4S C5S H5S 119.1 . . ?
C8 C9 H9 119.9 . . ?
C10 C9 C8 120.3(3) . . ?
C10 C9 H9 119.9 . . ?
C4S C7S H7SA 109.5 . . ?
C4S C7S H7SB 109.5 . . ?
C4S C7S H7SC 109.5 . . ?
H7SA C7S H7SB 109.5 . . ?
H7SA C7S H7SC 109.5 . . ?
H7SB C7S H7SC 109.5 . . ?

loop_
_geom_bond_atom_site_label_1
_geom_bond_atom_site_label_2
_geom_bond_distance
_geom_bond_site_symmetry_2
_geom_bond_publ_flag
As1 O3 1.674(3) . ?
As1 C1 1.914(3) . ?
As1 C1 1.914(3) 3_565 ?
As1 C1 1.914(3) 2_665 ?
As2 O4 1.680(3) . ?
As2 C7 1.916(3) . ?
As2 C7 1.916(3) 3_565 ?
As2 C7 1.916(3) 2_665 ?
S1S O1S 1.441(2) . ?
S1S O2S 1.440(2) . ?
S1S N1S 1.603(2) . ?
S1S C1S 1.780(3) . ?
N1S H1SA 0.98(4) . ?
N1S H1SB 0.87(4) . ?
C6 H6 0.9500 . ?
C6 C1 1.394(4) . ?
C6 C5 1.391(4) . ?
C1 C2 1.393(4) . ?
C7 C12 1.394(4) . ?
C7 C8 1.386(4) . ?
C2 H2 0.9500 . ?
C2 C3 1.384(4) . ?
C4 H4 0.9500 . ?
C4 C3 1.394(4) . ?
C4 C5 1.395(4) . ?
C1S C6S 1.384(4) . ?
C1S C2S 1.387(4) . ?
C12 H12 0.9500 . ?
C12 C11 1.392(4) . ?
C6S H6S 0.9500 . ?
C6S C5S 1.386(5) . ?
C3 H3 0.9500 . ?
C5 H5 0.9500 . ?
C11 H11 0.9500 . ?
C11 C10 1.378(5) . ?
C2S H2S 0.9500 . ?
C2S C3S 1.381(5) . ?
C8 H8 0.9500 . ?
C8 C9 1.390(4) . ?
C3S H3S 0.9500 . ?
C3S C4S 1.401(4) . ?
C10 H10 0.9500 . ?
C10 C9 1.386(5) . ?
C4S C5S 1.387(4) . ?
C4S C7S 1.504(4) . ?
C5S H5S 0.9500 . ?
C9 H9 0.9500 . ?
C7S H7SA 0.9800 . ?
C7S H7SB 0.9800 . ?
C7S H7SC 0.9800 . ?

loop_
_geom_torsion_atom_site_label_1
_geom_torsion_atom_site_label_2
_geom_torsion_atom_site_label_3
_geom_torsion_atom_site_label_4
_geom_torsion
_geom_torsion_site_symmetry_1
_geom_torsion_site_symmetry_2
_geom_torsion_site_symmetry_3
_geom_torsion_site_symmetry_4
_geom_torsion_publ_flag
As1 C1 C2 C3 -178.7(2) . . . . ?
As2 C7 C12 C11 175.8(2) . . . . ?
As2 C7 C8 C9 -177.0(2) . . . . ?
S1S C1S C6S C5S 176.0(2) . . . . ?
S1S C1S C2S C3S -177.7(2) . . . . ?
O1S S1S C1S C6S -14.5(3) . . . . ?
O1S S1S C1S C2S 164.0(2) . . . . ?
O2S S1S C1S C6S -142.7(2) . . . . ?
O2S S1S C1S C2S 35.8(2) . . . . ?
N1S S1S C1S C6S 101.7(2) . . . . ?
N1S S1S C1S C2S -79.8(2) . . . . ?
C6 C1 C2 C3 0.7(4) . . . . ?
C1 C6 C5 C4 -0.5(4) . . . . ?
C1 C2 C3 C4 0.2(4) . . . . ?
C7 C12 C11 C10 0.9(4) . . . . ?
C7 C8 C9 C10 1.5(5) . . . . ?
C1S C6S C5S C4S 1.4(5) . . . . ?
C1S C2S C3S C4S 2.1(4) . . . . ?
C12 C7 C8 C9 -0.1(4) . . . . ?
C12 C11 C10 C9 0.4(5) . . . . ?
C6S C1S C2S C3S 0.7(4) . . . . ?
C3 C4 C5 C6 1.4(4) . . . . ?
C5 C6 C1 As1 178.8(2) . . . . ?
C5 C6 C1 C2 -0.6(4) . . . . ?
C5 C4 C3 C2 -1.2(4) . . . . ?
C11 C10 C9 C8 -1.6(5) . . . . ?
C2S C1S C6S C5S -2.4(4) . . . . ?
C2S C3S C4S C5S -3.1(4) . . . . ?
C2S C3S C4S C7S 175.6(3) . . . . ?
C8 C7 C12 C11 -1.0(4) . . . . ?
C3S C4S C5S C6S 1.3(5) . . . . ?
C7S C4S C5S C6S -177.4(3) . . . . ?
